data_2243961
loop_
_publ_author_name
'Krebs, Christoph'
'Jess, Inke'
'N\"ather, Christian'

_publ_section_title
;
 Synthesis, crystal structure and thermal properties of
 bis(1,3-dicyclohexylthiourea-\k<i>S</i>)bis(isothiocyanato-\k<i>N</i>)cobalt(II)
;
_journal_coeditor_code ZQ2269
_journal_issue 1
_journal_name_full 'Acta Crystallographica Section E'
_journal_page_first
;
;
_journal_paper_doi 10.1107/S205698902101327X
_journal_volume 78
_journal_year 2022
_chemical_formula_iupac '[Co (N C S)2 (C13 H24 N2 S)2]'
_chemical_formula_moiety 'C28 H48 Co N6 S4'
_chemical_formula_sum 'C28 H48 Co N6 S4'
_chemical_formula_weight 655.89
_chemical_name_systematic
;
Bis(1,3-dicyclohexylthiourea-\k<i>S</i>)bis(isothiocyanato-\k<i>N</i>)cobalt(II)
;
_space_group_crystal_system monoclinic
_space_group_IT_number 15
_space_group_name_Hall '-C 2yc'
_space_group_name_H-M_alt 'C 1 2/c 1'
_atom_sites_solution_hydrogens geom
_atom_sites_solution_primary dual
_audit_creation_method
;
Olex2 1.3-ac4
(compiled 2020.11.27 svn.r5f609507 for Rigaku Oxford Diffraction, GUI svn.r6214)
;
_cell_angle_alpha 90
_cell_angle_beta 125.619(2)
_cell_angle_gamma 90
_cell_formula_units_Z 4
_cell_length_a 24.0667(4)
_cell_length_b 8.82820(10)
_cell_length_c 18.8910(3)
_cell_measurement_reflns_used 13904
_cell_measurement_temperature 100.00(10)
_cell_measurement_theta_max 78.4760
_cell_measurement_theta_min 2.8510
_cell_volume 3262.76(12)
_computing_cell_refinement
;
CrysAlisPro (Rigaku OD, 2021)
;
_computing_data_collection
;
CrysAlisPro (Rigaku OD, 2021)
;
_computing_data_reduction
;
CrysAlisPro (Rigaku OD, 2021)
;
_computing_molecular_graphics
;
DIAMOND (Brandenburg & Putz, 1999)
;
_computing_publication_material
;
Publcif (Westrip, 2010)
;
_computing_structure_refinement
;
<i>SHELXL2016/6</i> (Sheldrick, 2015b)
;
_computing_structure_solution
;
<i>SHELXT2014/5</i> (Sheldrick, 2015a)
;
_diffrn_ambient_temperature 100.00(10)
_diffrn_detector 'Hybrid Pixel Array Detector'
_diffrn_detector_area_resol_mean 10.0000
_diffrn_measured_fraction_theta_full 1.000
_diffrn_measured_fraction_theta_max 0.983
_diffrn_measurement_device 'four-circle diffractometer'
_diffrn_measurement_device_type 'XtaLAB Synergy, Dualflex, HyPix'
_diffrn_measurement_method '\w scans'
_diffrn_radiation_monochromator mirror
_diffrn_radiation_probe x-ray
_diffrn_radiation_type 'Cu K\a'
_diffrn_radiation_wavelength 1.54184
_diffrn_reflns_av_R_equivalents 0.0248
_diffrn_reflns_av_unetI/netI 0.0147
_diffrn_reflns_limit_h_max 30
_diffrn_reflns_limit_h_min -30
_diffrn_reflns_limit_k_max 10
_diffrn_reflns_limit_k_min -11
_diffrn_reflns_limit_l_max 24
_diffrn_reflns_limit_l_min -20
_diffrn_reflns_number 20399
_diffrn_reflns_theta_full 67.684
_diffrn_reflns_theta_max 79.987
_diffrn_reflns_theta_min 4.520
_diffrn_source 'micro-focus sealed X-ray tube'
_exptl_absorpt_coefficient_mu 6.726
_exptl_absorpt_correction_T_max 1.00000
_exptl_absorpt_correction_T_min 0.70434
_exptl_absorpt_correction_type multi-scan
_exptl_absorpt_process_details
;
(CrysAlisPro; Rigaku OD, 2021)
;
_exptl_crystal_colour 'intense blue'
_exptl_crystal_density_diffrn 1.335
_exptl_crystal_description block
_exptl_crystal_F_000 1396
_exptl_crystal_size_max 0.15
_exptl_crystal_size_mid 0.08
_exptl_crystal_size_min 0.03
_refine_diff_density_max 0.645
_refine_diff_density_min -0.362
_refine_ls_extinction_method none
_refine_ls_goodness_of_fit_ref 1.048
_refine_ls_hydrogen_treatment constr
_refine_ls_matrix_type full
_refine_ls_number_parameters 177
_refine_ls_number_reflns 3503
_refine_ls_number_restraints 0
_refine_ls_restrained_S_all 1.048
_refine_ls_R_factor_all 0.0348
_refine_ls_R_factor_gt 0.0345
_refine_ls_shift/su_max 0.001
_refine_ls_shift/su_mean 0.000
_refine_ls_structure_factor_coef Fsqd
_refine_ls_weighting_details 'w=1/[\s^2^(Fo^2^)+(0.0540P)^2^+5.0479P] where P=(Fo^2^+2Fc^2^)/3'
_refine_ls_weighting_scheme calc
_refine_ls_wR_factor_gt 0.0956
_refine_ls_wR_factor_ref 0.0958
_reflns_number_gt 3462
_reflns_number_total 3503
_reflns_threshold_expression 'I > 2\s(I)'
_cod_data_source_file zq2269sup1.cif
_cod_data_source_block I
_cod_original_cell_volume 3262.76(11)
_cod_database_code 2243961
_shelx_space_group_comment
;
The symmetry employed for this shelxl refinement is uniquely defined
by the following loop, which should always be used as a source of
symmetry information in preference to the above space-group names.
They are only intended as comments.
;

loop_
_space_group_symop_operation_xyz
'x, y, z'
'-x, y, -z+1/2'
'x+1/2, y+1/2, z'
'-x+1/2, y+1/2, -z+1/2'
'-x, -y, -z'
'x, -y, z-1/2'
'-x+1/2, -y+1/2, -z'
'x+1/2, -y+1/2, z-1/2'

loop_
_atom_site_type_symbol
_atom_site_label
_atom_site_fract_x
_atom_site_fract_y
_atom_site_fract_z
_atom_site_U_iso_or_equiv
_atom_site_adp_type
_atom_site_calc_flag
_atom_site_occupancy
_atom_site_disorder_assembly
_atom_site_disorder_group
Co Co1 0.500000 0.91248(4) 0.750000 0.02073(12) Uani d 1 . .
N N1 0.57874(8) 1.03449(18) 0.78063(11) 0.0283(3) Uani d 1 . .
C C1 0.62890(10) 1.1041(2) 0.82549(13) 0.0241(4) Uani d 1 . .
S S1 0.69885(2) 1.19936(6) 0.88857(3) 0.02946(13) Uani d 1 . .
S S11 0.53579(2) 0.76716(5) 0.87146(3) 0.02478(12) Uani d 1 . .
C C11 0.59547(9) 0.6489(2) 0.87525(12) 0.0221(3) Uani d 1 . .
N N11 0.63300(8) 0.70206(18) 0.84996(11) 0.0257(3) Uani d 1 . .
H H11 0.628830 0.799458 0.837934 0.031 Uiso calc 1 . .
C C12 0.68063(9) 0.6182(2) 0.83960(13) 0.0250(4) Uani d 1 . .
H H12 0.664260 0.511209 0.823464 0.030 Uiso calc 1 . .
C C13 0.67862(11) 0.6900(3) 0.76500(14) 0.0377(5) Uani d 1 . .
H H13A 0.691074 0.798367 0.777936 0.045 Uiso calc 1 . .
H H13B 0.631610 0.683568 0.710954 0.045 Uiso calc 1 . .
C C14 0.72780(12) 0.6107(3) 0.75124(15) 0.0433(6) Uani d 1 . .
H H14A 0.712524 0.504987 0.732404 0.052 Uiso calc 1 . .
H H14B 0.727319 0.662885 0.704507 0.052 Uiso calc 1 . .
C C15 0.80009(11) 0.6105(3) 0.83419(15) 0.0342(5) Uani d 1 . .
H H15A 0.817213 0.715832 0.849578 0.041 Uiso calc 1 . .
H H15B 0.830355 0.553156 0.824289 0.041 Uiso calc 1 . .
C C16 0.80239(10) 0.5391(2) 0.90921(14) 0.0297(4) Uani d 1 . .
H H16A 0.849393 0.546680 0.963165 0.036 Uiso calc 1 . .
H H16B 0.790582 0.430304 0.896754 0.036 Uiso calc 1 . .
C C17 0.75272(10) 0.6167(2) 0.92332(13) 0.0276(4) Uani d 1 . .
H H17A 0.752748 0.562352 0.969193 0.033 Uiso calc 1 . .
H H17B 0.767965 0.721974 0.943308 0.033 Uiso calc 1 . .
N N12 0.60327(7) 0.50735(18) 0.90351(10) 0.0224(3) Uani d 1 . .
H H12A 0.635837 0.452301 0.908415 0.027 Uiso calc 1 . .
C C18 0.56066(9) 0.4371(2) 0.92713(12) 0.0212(3) Uani d 1 . .
H H18 0.550070 0.515812 0.955748 0.025 Uiso calc 1 . .
C C19 0.49330(9) 0.3789(2) 0.84687(12) 0.0244(4) Uani d 1 . .
H H19A 0.502584 0.301113 0.817278 0.029 Uiso calc 1 . .
H H19B 0.468264 0.463403 0.805576 0.029 Uiso calc 1 . .
C C20 0.44955(10) 0.3106(2) 0.87343(13) 0.0262(4) Uani d 1 . .
H H20A 0.437460 0.390552 0.898999 0.031 Uiso calc 1 . .
H H20B 0.406622 0.270325 0.821191 0.031 Uiso calc 1 . .
C C21 0.48772(10) 0.1834(2) 0.93957(13) 0.0281(4) Uani d 1 . .
H H21A 0.495221 0.098353 0.911865 0.034 Uiso calc 1 . .
H H21B 0.459693 0.145614 0.958672 0.034 Uiso calc 1 . .
C C22 0.55656(10) 0.2392(2) 1.01863(12) 0.0256(4) Uani d 1 . .
H H22A 0.581609 0.153099 1.058555 0.031 Uiso calc 1 . .
H H22B 0.548684 0.315490 1.050304 0.031 Uiso calc 1 . .
C C23 0.60031(10) 0.3096(2) 0.99230(13) 0.0264(4) Uani d 1 . .
H H23A 0.643242 0.349894 1.044513 0.032 Uiso calc 1 . .
H H23B 0.612306 0.231184 0.965832 0.032 Uiso calc 1 . .

loop_
_atom_site_aniso_label
_atom_site_aniso_U_11
_atom_site_aniso_U_22
_atom_site_aniso_U_33
_atom_site_aniso_U_12
_atom_site_aniso_U_13
_atom_site_aniso_U_23
Co1 0.0151(2) 0.0140(2) 0.0277(2) 0.000 0.00945(17) 0.000
N1 0.0226(8) 0.0191(8) 0.0361(9) -0.0028(6) 0.0130(7) 0.0022(7)
C1 0.0240(9) 0.0176(8) 0.0317(9) 0.0029(7) 0.0167(8) 0.0038(7)
S1 0.0212(2) 0.0271(2) 0.0354(2) -0.00593(17) 0.0138(2) -0.00315(18)
S11 0.0221(2) 0.0209(2) 0.0337(2) 0.00480(16) 0.01759(19) 0.00516(17)
C11 0.0167(8) 0.0214(9) 0.0251(8) 0.0010(7) 0.0105(7) 0.0026(7)
N11 0.0209(7) 0.0206(8) 0.0381(9) 0.0044(6) 0.0186(7) 0.0086(6)
C12 0.0182(8) 0.0251(9) 0.0329(9) 0.0022(7) 0.0156(8) 0.0053(8)
C13 0.0241(10) 0.0537(14) 0.0336(10) 0.0071(9) 0.0157(9) 0.0142(10)
C14 0.0342(12) 0.0667(17) 0.0342(11) 0.0050(11) 0.0229(10) 0.0070(11)
C15 0.0251(10) 0.0360(11) 0.0479(12) 0.0000(8) 0.0250(10) 0.0022(9)
C16 0.0199(9) 0.0290(10) 0.0376(10) 0.0010(8) 0.0154(8) -0.0003(8)
C17 0.0234(9) 0.0285(9) 0.0292(9) 0.0023(7) 0.0144(8) 0.0011(8)
N12 0.0177(7) 0.0215(7) 0.0298(7) 0.0023(6) 0.0148(6) 0.0042(6)
C18 0.0186(8) 0.0197(8) 0.0261(9) 0.0001(7) 0.0134(7) 0.0027(7)
C19 0.0221(9) 0.0261(9) 0.0242(8) -0.0031(7) 0.0129(7) -0.0002(7)
C20 0.0227(9) 0.0275(10) 0.0290(9) -0.0066(7) 0.0155(8) -0.0030(7)
C21 0.0324(10) 0.0239(9) 0.0344(10) -0.0052(8) 0.0232(9) -0.0014(8)
C22 0.0280(9) 0.0238(9) 0.0288(9) 0.0040(7) 0.0188(8) 0.0066(7)
C23 0.0220(9) 0.0255(9) 0.0310(9) 0.0044(7) 0.0151(8) 0.0086(7)

loop_
_atom_type_symbol
_atom_type_description
_atom_type_scat_dispersion_real
_atom_type_scat_dispersion_imag
_atom_type_scat_source
C C 0.0181 0.0091 'International Tables Vol C Tables 4.2.6.8 and 6.1.1.4'
H H 0.0000 0.0000 'International Tables Vol C Tables 4.2.6.8 and 6.1.1.4'
Co Co -2.3653 3.6143 'International Tables Vol C Tables 4.2.6.8 and 6.1.1.4'
N N 0.0311 0.0180 'International Tables Vol C Tables 4.2.6.8 and 6.1.1.4'
S S 0.3331 0.5567 'International Tables Vol C Tables 4.2.6.8 and 6.1.1.4'

loop_
_geom_angle_atom_site_label_1
_geom_angle_atom_site_label_2
_geom_angle_atom_site_label_3
_geom_angle_site_symmetry_1
_geom_angle_site_symmetry_3
_geom_angle
_geom_angle_publ_flag
N1 Co1 N1 . 2_656 113.00(10) y
N1 Co1 S11 . 2_656 109.67(5) y
N1 Co1 S11 . . 106.00(5) y
N1 Co1 S11 2_656 2_656 106.00(5) ?
N1 Co1 S11 2_656 . 109.67(5) ?
S11 Co1 S11 . 2_656 112.63(3) ?
C1 N1 Co1 . . 157.11(17) ?
N1 C1 S1 . . 179.39(19) ?
C11 S11 Co1 . . 101.24(6) ?
N11 C11 S11 . . 119.32(14) ?
N12 C11 S11 . . 120.02(13) ?
N12 C11 N11 . . 120.67(16) ?
C11 N11 H11 . . 116.0 ?
C11 N11 C12 . . 127.98(16) ?
C12 N11 H11 . . 116.0 ?
N11 C12 H12 . . 108.5 ?
N11 C12 C13 . . 107.87(16) ?
N11 C12 C17 . . 111.80(16) ?
C13 C12 H12 . . 108.5 ?
C13 C12 C17 . . 111.64(16) ?
C17 C12 H12 . . 108.5 ?
C12 C13 H13A . . 109.4 ?
C12 C13 H13B . . 109.4 ?
C12 C13 C14 . . 111.01(18) ?
H13A C13 H13B . . 108.0 ?
C14 C13 H13A . . 109.4 ?
C14 C13 H13B . . 109.4 ?
C13 C14 H14A . . 109.4 ?
C13 C14 H14B . . 109.4 ?
H14A C14 H14B . . 108.0 ?
C15 C14 C13 . . 111.2(2) ?
C15 C14 H14A . . 109.4 ?
C15 C14 H14B . . 109.4 ?
C14 C15 H15A . . 109.4 ?
C14 C15 H15B . . 109.4 ?
C14 C15 C16 . . 111.08(17) ?
H15A C15 H15B . . 108.0 ?
C16 C15 H15A . . 109.4 ?
C16 C15 H15B . . 109.4 ?
C15 C16 H16A . . 109.3 ?
C15 C16 H16B . . 109.3 ?
C15 C16 C17 . . 111.61(17) ?
H16A C16 H16B . . 108.0 ?
C17 C16 H16A . . 109.3 ?
C17 C16 H16B . . 109.3 ?
C12 C17 C16 . . 110.88(16) ?
C12 C17 H17A . . 109.5 ?
C12 C17 H17B . . 109.5 ?
C16 C17 H17A . . 109.5 ?
C16 C17 H17B . . 109.5 ?
H17A C17 H17B . . 108.1 ?
C11 N12 H12A . . 118.1 ?
C11 N12 C18 . . 123.87(15) ?
C18 N12 H12A . . 118.1 ?
N12 C18 H18 . . 108.3 ?
N12 C18 C19 . . 111.41(15) ?
N12 C18 C23 . . 109.67(14) ?
C19 C18 H18 . . 108.3 ?
C23 C18 H18 . . 108.3 ?
C23 C18 C19 . . 110.89(16) ?
C18 C19 H19A . . 109.7 ?
C18 C19 H19B . . 109.7 ?
C18 C19 C20 . . 110.05(15) ?
H19A C19 H19B . . 108.2 ?
C20 C19 H19A . . 109.7 ?
C20 C19 H19B . . 109.7 ?
C19 C20 H20A . . 109.4 ?
C19 C20 H20B . . 109.4 ?
H20A C20 H20B . . 108.0 ?
C21 C20 C19 . . 110.96(16) ?
C21 C20 H20A . . 109.4 ?
C21 C20 H20B . . 109.4 ?
C20 C21 H21A . . 109.5 ?
C20 C21 H21B . . 109.5 ?
C20 C21 C22 . . 110.86(16) ?
H21A C21 H21B . . 108.1 ?
C22 C21 H21A . . 109.5 ?
C22 C21 H21B . . 109.5 ?
C21 C22 H22A . . 109.2 ?
C21 C22 H22B . . 109.2 ?
C21 C22 C23 . . 111.83(16) ?
H22A C22 H22B . . 107.9 ?
C23 C22 H22A . . 109.2 ?
C23 C22 H22B . . 109.2 ?
C18 C23 C22 . . 109.63(15) ?
C18 C23 H23A . . 109.7 ?
C18 C23 H23B . . 109.7 ?
C22 C23 H23A . . 109.7 ?
C22 C23 H23B . . 109.7 ?
H23A C23 H23B . . 108.2 ?

loop_
_geom_bond_atom_site_label_1
_geom_bond_atom_site_label_2
_geom_bond_site_symmetry_2
_geom_bond_distance
_geom_bond_publ_flag
Co1 N1 . 1.9516(16) y
Co1 N1 2_656 1.9517(16) ?
Co1 S11 . 2.3130(5) y
Co1 S11 2_656 2.3131(5) ?
N1 C1 . 1.167(3) ?
C1 S1 . 1.620(2) ?
S11 C11 . 1.7431(18) ?
C11 N11 . 1.330(2) ?
C11 N12 . 1.328(2) ?
N11 H11 . 0.8800 ?
N11 C12 . 1.470(2) ?
C12 H12 . 1.0000 ?
C12 C13 . 1.520(3) ?
C12 C17 . 1.522(3) ?
C13 H13A . 0.9900 ?
C13 H13B . 0.9900 ?
C13 C14 . 1.522(3) ?
C14 H14A . 0.9900 ?
C14 H14B . 0.9900 ?
C14 C15 . 1.519(3) ?
C15 H15A . 0.9900 ?
C15 H15B . 0.9900 ?
C15 C16 . 1.522(3) ?
C16 H16A . 0.9900 ?
C16 H16B . 0.9900 ?
C16 C17 . 1.530(3) ?
C17 H17A . 0.9900 ?
C17 H17B . 0.9900 ?
N12 H12A . 0.8800 ?
N12 C18 . 1.472(2) ?
C18 H18 . 1.0000 ?
C18 C19 . 1.526(2) ?
C18 C23 . 1.525(2) ?
C19 H19A . 0.9900 ?
C19 H19B . 0.9900 ?
C19 C20 . 1.529(2) ?
C20 H20A . 0.9900 ?
C20 H20B . 0.9900 ?
C20 C21 . 1.526(3) ?
C21 H21A . 0.9900 ?
C21 H21B . 0.9900 ?
C21 C22 . 1.528(3) ?
C22 H22A . 0.9900 ?
C22 H22B . 0.9900 ?
C22 C23 . 1.534(3) ?
C23 H23A . 0.9900 ?
C23 H23B . 0.9900 ?

loop_
_geom_hbond_atom_site_label_D
_geom_hbond_atom_site_label_H
_geom_hbond_atom_site_label_A
_geom_hbond_site_symmetry_A
_geom_hbond_distance_DH
_geom_hbond_distance_HA
_geom_hbond_distance_DA
_geom_hbond_angle_DHA
N11 H11 N1 . 0.88 2.33 3.169(2) 160.4
C12 H12 S1 1_545 1.00 2.93 3.774(2) 142.5
N12 H12A S1 1_545 0.88 2.84 3.6770(16) 158.5
C19 H19B S11 . 0.99 3.00 3.529(2) 114.3

_cod_database_fobs_code 2243961
